data_4102629
loop_
_publ_author_name
'Florie Lavigne'
'Eddy Maerten'
'Gilles Alcaraz'
'Nathalie Saffon-Merceron'
'Carles Acosta-Silva'
'Vicen\,c Branchadell'
'Antoine Baceiredo'

_publ_section_title
;
 Borylated Methylenephosphonium Salts: Precursors of Elusive
 Boryl(phosphino)carbenes
;
_journal_name_full 'Journal of the American Chemical Society'
_journal_page_first 8864
_journal_page_last 8865
_journal_paper_doi 10.1021/ja103422b
_journal_volume 132
_journal_year 2010
_chemical_formula_sum 'C31 H50 B N2 P'
_chemical_formula_weight 492.51
_chemical_name_systematic
; 
 ? 
;
_space_group_IT_number 14
_symmetry_cell_setting monoclinic
_symmetry_space_group_name_Hall '-P 2ybc'
_symmetry_space_group_name_H-M 'P 1 21/c 1'
_atom_sites_solution_hydrogens geom
_atom_sites_solution_primary direct
_atom_sites_solution_secondary difmap
_audit_creation_method SHELXL-97
_cell_angle_alpha 90.00
_cell_angle_beta 98.917(3)
_cell_angle_gamma 90.00
_cell_formula_units_Z 4
_cell_length_a 11.1594(4)
_cell_length_b 9.2248(4)
_cell_length_c 30.9493(12)
_cell_measurement_reflns_used 1377
_cell_measurement_temperature 193(2)
_cell_measurement_theta_max 16.68
_cell_measurement_theta_min 2.31
_cell_volume 3147.5(2)
_computing_cell_refinement 'Bruker SMART'
_computing_data_collection 'Bruker SMART'
_computing_data_reduction 'Bruker SAINT'
_computing_molecular_graphics 'Bruker SHELXTL'
_computing_publication_material 'Bruker SHELXTL'
_computing_structure_refinement 'SHELXL-97 (Sheldrick, 1997)'
_computing_structure_solution 'SHELXS-97 (Sheldrick, 1990)'
_diffrn_ambient_temperature 193(2)
_diffrn_measured_fraction_theta_full 0.990
_diffrn_measured_fraction_theta_max 0.990
_diffrn_measurement_device_type 'CCD area detector'
_diffrn_measurement_method 'phi and omega scans'
_diffrn_radiation_monochromator graphite
_diffrn_radiation_source 'fine-focus sealed tube'
_diffrn_radiation_type MoK\a
_diffrn_radiation_wavelength 0.71073
_diffrn_reflns_av_R_equivalents 0.1498
_diffrn_reflns_av_sigmaI/netI 0.1261
_diffrn_reflns_limit_h_max 13
_diffrn_reflns_limit_h_min -13
_diffrn_reflns_limit_k_max 10
_diffrn_reflns_limit_k_min -10
_diffrn_reflns_limit_l_max 35
_diffrn_reflns_limit_l_min -36
_diffrn_reflns_number 31633
_diffrn_reflns_theta_full 24.71
_diffrn_reflns_theta_max 24.71
_diffrn_reflns_theta_min 5.16
_exptl_absorpt_coefficient_mu 0.107
_exptl_absorpt_correction_T_max 0.9979
_exptl_absorpt_correction_T_min 0.9768
_exptl_absorpt_correction_type multi-scan
_exptl_absorpt_process_details 'SADABS (Bruker-AXS)'
_exptl_crystal_colour yellow
_exptl_crystal_density_diffrn 1.039
_exptl_crystal_density_method 'not measured'
_exptl_crystal_description plate
_exptl_crystal_F_000 1080
_exptl_crystal_size_max 0.22
_exptl_crystal_size_mid 0.10
_exptl_crystal_size_min 0.02
_refine_diff_density_max 0.207
_refine_diff_density_min -0.187
_refine_diff_density_rms 0.042
_refine_ls_extinction_method none
_refine_ls_goodness_of_fit_ref 1.011
_refine_ls_hydrogen_treatment constr
_refine_ls_matrix_type full
_refine_ls_number_parameters 384
_refine_ls_number_reflns 5298
_refine_ls_number_restraints 142
_refine_ls_restrained_S_all 1.006
_refine_ls_R_factor_all 0.1721
_refine_ls_R_factor_gt 0.0684
_refine_ls_shift/su_max 0.000
_refine_ls_shift/su_mean 0.000
_refine_ls_structure_factor_coef Fsqd
_refine_ls_weighting_details 'calc w=1/[\s^2^(Fo^2^)+(0.0709P)^2^+0.0978P] where P=(Fo^2^+2Fc^2^)/3'
_refine_ls_weighting_scheme calc
_refine_ls_wR_factor_gt 0.1403
_refine_ls_wR_factor_ref 0.1787
_reflns_number_gt 2467
_reflns_number_total 5298
_reflns_threshold_expression >2sigma(I)
_cod_data_source_file ja103422b_si_002.cif
_cod_data_source_block 5
_cod_database_code 4102629

loop_
_symmetry_equiv_pos_as_xyz
'x, y, z'
'-x, y+1/2, -z+1/2'
'-x, -y, -z'
'x, -y-1/2, z-1/2'

loop_
_atom_site_label
_atom_site_type_symbol
_atom_site_fract_x
_atom_site_fract_y
_atom_site_fract_z
_atom_site_U_iso_or_equiv
_atom_site_adp_type
_atom_site_occupancy
_atom_site_symmetry_multiplicity
_atom_site_calc_flag
_atom_site_refinement_flags
_atom_site_disorder_assembly
_atom_site_disorder_group
B1 B 0.103(2) 0.863(3) 0.3931(9) 0.050(4) Uani 0.509(4) 1 d PDU A 1
C1 C 0.1488(12) 0.8080(13) 0.3518(6) 0.043(3) Uani 0.509(4) 1 d PDU A 1
P1 P 0.2520(5) 0.7506(8) 0.32745(17) 0.0389(13) Uani 0.509(4) 1 d PDU A 1
B1' B 0.275(3) 0.735(4) 0.3207(9) 0.043(4) Uani 0.491(4) 1 d PDU A 2
C1' C 0.1733(14) 0.7675(13) 0.3473(6) 0.041(3) Uani 0.491(4) 1 d PDU A 2
P1' P 0.1221(5) 0.8385(6) 0.38585(19) 0.0387(12) Uani 0.491(4) 1 d PDU A 2
C2 C 0.1783(3) 0.9970(3) 0.41539(10) 0.0373(8) Uani 1 1 d . . .
C3 C 0.2778(3) 0.9806(4) 0.44899(10) 0.0445(9) Uani 1 1 d . A .
C4 C 0.3365(3) 1.1041(4) 0.46787(11) 0.0527(10) Uani 1 1 d . . .
H4 H 0.4035 1.0924 0.4906 0.063 Uiso 1 1 calc R A .
C5 C 0.3007(3) 1.2431(4) 0.45466(11) 0.0486(9) Uani 1 1 d . A .
C6 C 0.2019(3) 1.2562(4) 0.42156(11) 0.0497(9) Uani 1 1 d . . .
H6 H 0.1760 1.3505 0.4119 0.060 Uiso 1 1 calc R A .
C7 C 0.1396(3) 1.1375(4) 0.40209(10) 0.0422(9) Uani 1 1 d . A .
C8 C 0.3186(3) 0.8312(4) 0.46547(12) 0.0629(11) Uani 1 1 d . . .
H8A H 0.3836 0.8406 0.4905 0.094 Uiso 1 1 calc R A .
H8B H 0.3487 0.7772 0.4421 0.094 Uiso 1 1 calc R . .
H8C H 0.2500 0.7793 0.4745 0.094 Uiso 1 1 calc R . .
C9 C 0.3645(4) 1.3760(4) 0.47586(13) 0.0739(13) Uani 1 1 d . . .
H9A H 0.4383 1.3462 0.4953 0.111 Uiso 1 1 calc R A .
H9B H 0.3105 1.4270 0.4928 0.111 Uiso 1 1 calc R . .
H9C H 0.3863 1.4406 0.4532 0.111 Uiso 1 1 calc R . .
C10 C 0.0305(3) 1.1608(4) 0.36674(11) 0.0560(10) Uani 1 1 d . . .
H10A H 0.0248 1.0807 0.3457 0.084 Uiso 1 1 calc R A .
H10B H 0.0398 1.2525 0.3516 0.084 Uiso 1 1 calc R . .
H10C H -0.0435 1.1642 0.3801 0.084 Uiso 1 1 calc R . .
N1 N -0.0059(2) 0.8056(3) 0.40553(9) 0.0437(7) Uani 1 1 d DU . .
C11 C -0.016(3) 0.819(3) 0.4526(5) 0.059(5) Uani 0.35(3) 1 d PDU A 1
H11 H 0.0571 0.8738 0.4670 0.071 Uiso 0.35(3) 1 calc PR A 1
C12 C -0.017(3) 0.674(3) 0.4760(7) 0.079(6) Uani 0.35(3) 1 d PDU A 1
H12A H -0.0998 0.6347 0.4712 0.118 Uiso 0.35(3) 1 calc PR A 1
H12B H 0.0094 0.6880 0.5074 0.118 Uiso 0.35(3) 1 calc PR A 1
H12C H 0.0377 0.6062 0.4646 0.118 Uiso 0.35(3) 1 calc PR A 1
C13 C -0.128(2) 0.909(3) 0.4572(10) 0.065(6) Uani 0.35(3) 1 d PDU A 1
H13A H -0.1309 0.9943 0.4382 0.097 Uiso 0.35(3) 1 calc PR A 1
H13B H -0.1235 0.9405 0.4877 0.097 Uiso 0.35(3) 1 calc PR A 1
H13C H -0.2008 0.8502 0.4488 0.097 Uiso 0.35(3) 1 calc PR A 1
C11' C -0.0392(13) 0.8650(16) 0.4470(3) 0.051(3) Uani 0.65(3) 1 d PDU A 2
H11' H 0.0267 0.9346 0.4585 0.061 Uiso 0.65(3) 1 calc PR A 2
C12' C -0.0404(11) 0.751(2) 0.4822(3) 0.076(4) Uani 0.65(3) 1 d PDU A 2
H12D H -0.1121 0.6889 0.4748 0.113 Uiso 0.65(3) 1 calc PR A 2
H12E H -0.0427 0.7979 0.5104 0.113 Uiso 0.65(3) 1 calc PR A 2
H12F H 0.0330 0.6909 0.4841 0.113 Uiso 0.65(3) 1 calc PR A 2
C13' C -0.1569(13) 0.9533(16) 0.4402(5) 0.071(3) Uani 0.65(3) 1 d PDU A 2
H13D H -0.1591 1.0149 0.4142 0.107 Uiso 0.65(3) 1 calc PR A 2
H13E H -0.1604 1.0141 0.4659 0.107 Uiso 0.65(3) 1 calc PR A 2
H13F H -0.2265 0.8872 0.4360 0.107 Uiso 0.65(3) 1 calc PR A 2
C14 C -0.0952(3) 0.7046(4) 0.38179(13) 0.0558(10) Uani 1 1 d . A .
H14 H -0.1618 0.6947 0.3998 0.067 Uiso 1 1 calc R . .
C15 C -0.0449(4) 0.5527(4) 0.37723(18) 0.1043(18) Uani 1 1 d . . .
H15A H 0.0189 0.5564 0.3588 0.156 Uiso 1 1 calc R A .
H15B H -0.1102 0.4886 0.3638 0.156 Uiso 1 1 calc R . .
H15C H -0.0109 0.5155 0.4062 0.156 Uiso 1 1 calc R . .
C16 C -0.1528(4) 0.7654(5) 0.33812(13) 0.0858(14) Uani 1 1 d . . .
H16A H -0.1835 0.8631 0.3422 0.129 Uiso 1 1 calc R A .
H16B H -0.2200 0.7028 0.3254 0.129 Uiso 1 1 calc R . .
H16C H -0.0921 0.7697 0.3184 0.129 Uiso 1 1 calc R . .
C17 C 0.3765(3) 0.6309(4) 0.34711(10) 0.0419(9) Uani 1 1 d . . .
C18 C 0.3640(3) 0.4795(4) 0.34427(11) 0.0472(9) Uani 1 1 d . A .
C19 C 0.4549(4) 0.3905(4) 0.36591(12) 0.0599(11) Uani 1 1 d . . .
H19 H 0.4451 0.2883 0.3640 0.072 Uiso 1 1 calc R A .
C20 C 0.5593(4) 0.4474(6) 0.39021(13) 0.0664(12) Uani 1 1 d . A .
C21 C 0.5706(3) 0.5959(6) 0.39233(13) 0.0677(12) Uani 1 1 d . . .
H21 H 0.6420 0.6360 0.4087 0.081 Uiso 1 1 calc R A .
C22 C 0.4828(3) 0.6895(4) 0.37173(11) 0.0530(10) Uani 1 1 d . A .
C23 C 0.2517(3) 0.4127(4) 0.31725(12) 0.0618(11) Uani 1 1 d . . .
H23A H 0.2596 0.4164 0.2862 0.093 Uiso 1 1 calc R A .
H23B H 0.1796 0.4671 0.3221 0.093 Uiso 1 1 calc R . .
H23C H 0.2438 0.3115 0.3261 0.093 Uiso 1 1 calc R . .
C24 C 0.6571(4) 0.3479(6) 0.41376(15) 0.1075(18) Uani 1 1 d . . .
H24A H 0.6839 0.3845 0.4434 0.161 Uiso 1 1 calc R A .
H24B H 0.7261 0.3454 0.3977 0.161 Uiso 1 1 calc R . .
H24C H 0.6242 0.2499 0.4153 0.161 Uiso 1 1 calc R . .
C25 C 0.5015(3) 0.8523(4) 0.37525(13) 0.0704(12) Uani 1 1 d . . .
H25A H 0.5580 0.8748 0.4019 0.106 Uiso 1 1 calc R A .
H25B H 0.4235 0.8999 0.3764 0.106 Uiso 1 1 calc R . .
H25C H 0.5349 0.8873 0.3497 0.106 Uiso 1 1 calc R . .
N2 N 0.2754(2) 0.7876(3) 0.27700(9) 0.0416(7) Uani 1 1 d D . .
C26 C 0.2011(3) 0.9029(4) 0.25385(12) 0.0582(11) Uani 1 1 d U A .
H26 H 0.2265 0.9117 0.2244 0.070 Uiso 1 1 calc R . .
C27 C 0.2274(4) 1.0488(4) 0.27657(13) 0.0849(14) Uani 1 1 d U . .
H27A H 0.2068 1.0439 0.3062 0.127 Uiso 1 1 calc R A .
H27B H 0.1786 1.1243 0.2599 0.127 Uiso 1 1 calc R . .
H27C H 0.3137 1.0720 0.2782 0.127 Uiso 1 1 calc R . .
C28 C 0.0664(4) 0.8692(6) 0.24616(14) 0.1055(17) Uani 1 1 d U . .
H28A H 0.0532 0.7723 0.2333 0.158 Uiso 1 1 calc R A .
H28B H 0.0237 0.9411 0.2261 0.158 Uiso 1 1 calc R . .
H28C H 0.0353 0.8723 0.2741 0.158 Uiso 1 1 calc R . .
C29 C 0.3631(4) 0.7202(4) 0.25203(12) 0.0652(12) Uani 1 1 d . A .
H29 H 0.4050 0.6423 0.2712 0.078 Uiso 1 1 calc R . .
C30 C 0.3014(5) 0.6453(5) 0.21063(13) 0.1070(18) Uani 1 1 d . . .
H30A H 0.2427 0.5744 0.2182 0.160 Uiso 1 1 calc R A .
H30B H 0.3626 0.5957 0.1965 0.160 Uiso 1 1 calc R . .
H30C H 0.2593 0.7176 0.1906 0.160 Uiso 1 1 calc R . .
C31 C 0.4609(4) 0.8244(6) 0.24302(15) 0.1074(18) Uani 1 1 d . . .
H31A H 0.4241 0.9038 0.2245 0.161 Uiso 1 1 calc R A .
H31B H 0.5194 0.7731 0.2280 0.161 Uiso 1 1 calc R . .
H31C H 0.5027 0.8638 0.2707 0.161 Uiso 1 1 calc R . .

loop_
_atom_site_aniso_label
_atom_site_aniso_U_11
_atom_site_aniso_U_22
_atom_site_aniso_U_33
_atom_site_aniso_U_23
_atom_site_aniso_U_13
_atom_site_aniso_U_12
B1 0.056(7) 0.058(7) 0.038(7) 0.000(6) 0.012(5) 0.012(6)
C1 0.043(5) 0.053(5) 0.036(4) -0.009(4) 0.015(4) -0.003(4)
P1 0.038(3) 0.046(2) 0.034(2) -0.0003(17) 0.0091(16) -0.0025(18)
B1' 0.032(7) 0.050(7) 0.053(7) -0.010(6) 0.023(5) -0.007(5)
C1' 0.036(5) 0.050(5) 0.040(5) 0.000(5) 0.016(4) 0.005(4)
P1' 0.0364(19) 0.045(2) 0.035(2) -0.0004(16) 0.0086(14) -0.0061(16)
C2 0.0372(19) 0.043(2) 0.034(2) -0.0029(16) 0.0113(17) -0.0026(16)
C3 0.040(2) 0.059(3) 0.036(2) -0.0020(18) 0.0094(18) -0.0033(19)
C4 0.037(2) 0.078(3) 0.043(2) -0.001(2) 0.0075(18) -0.006(2)
C5 0.046(2) 0.061(3) 0.042(2) -0.010(2) 0.0166(18) -0.015(2)
C6 0.056(2) 0.050(2) 0.045(2) 0.0010(19) 0.016(2) -0.0065(19)
C7 0.041(2) 0.049(2) 0.037(2) -0.0050(18) 0.0108(17) -0.0090(18)
C8 0.062(3) 0.068(3) 0.054(3) 0.009(2) -0.005(2) 0.008(2)
C9 0.080(3) 0.078(3) 0.066(3) -0.019(2) 0.018(2) -0.029(2)
C10 0.054(2) 0.056(2) 0.055(2) -0.0039(19) 0.0025(19) 0.0038(19)
N1 0.0342(16) 0.0572(19) 0.0424(17) -0.0078(14) 0.0142(14) -0.0118(14)
C11 0.044(10) 0.092(13) 0.043(8) 0.008(8) 0.012(8) -0.018(9)
C12 0.112(14) 0.079(14) 0.048(9) 0.005(9) 0.023(8) -0.013(11)
C13 0.064(12) 0.071(13) 0.063(14) -0.030(10) 0.025(11) -0.028(8)
C11' 0.047(7) 0.074(7) 0.034(4) -0.006(4) 0.012(4) -0.021(5)
C12' 0.070(6) 0.105(11) 0.056(5) 0.010(6) 0.024(4) -0.023(6)
C13' 0.078(7) 0.086(7) 0.058(7) -0.015(5) 0.034(6) 0.006(5)
C14 0.049(2) 0.057(3) 0.067(3) -0.012(2) 0.026(2) -0.0142(19)
C15 0.118(4) 0.056(3) 0.158(5) -0.024(3) 0.080(4) -0.015(3)
C16 0.066(3) 0.124(4) 0.066(3) -0.016(3) 0.006(2) -0.031(3)
C17 0.036(2) 0.052(2) 0.040(2) 0.0045(17) 0.0141(17) -0.0024(17)
C18 0.049(2) 0.052(2) 0.043(2) 0.0086(19) 0.0150(18) 0.003(2)
C19 0.069(3) 0.066(3) 0.051(2) 0.016(2) 0.029(2) 0.017(2)
C20 0.055(3) 0.103(4) 0.045(3) 0.019(3) 0.018(2) 0.023(3)
C21 0.037(2) 0.114(4) 0.053(3) 0.009(3) 0.008(2) 0.004(3)
C22 0.039(2) 0.078(3) 0.044(2) 0.001(2) 0.0126(19) -0.004(2)
C23 0.069(3) 0.048(2) 0.070(3) -0.005(2) 0.014(2) -0.006(2)
C24 0.090(3) 0.148(5) 0.084(3) 0.037(3) 0.013(3) 0.058(3)
C25 0.055(3) 0.085(3) 0.072(3) -0.008(2) 0.011(2) -0.023(2)
N2 0.0499(17) 0.0444(17) 0.0339(17) -0.0020(13) 0.0177(14) -0.0036(14)
C26 0.066(3) 0.074(3) 0.038(2) 0.008(2) 0.017(2) 0.013(2)
C27 0.128(4) 0.063(3) 0.071(3) 0.003(2) 0.040(3) 0.023(3)
C28 0.059(3) 0.196(5) 0.059(3) 0.002(3) 0.001(2) 0.017(3)
C29 0.081(3) 0.074(3) 0.047(3) 0.002(2) 0.029(2) 0.023(2)
C30 0.191(5) 0.090(3) 0.047(3) -0.015(3) 0.038(3) 0.025(3)
C31 0.075(3) 0.181(5) 0.079(3) 0.008(3) 0.053(3) -0.002(3)

loop_
_atom_type_symbol
_atom_type_description
_atom_type_scat_dispersion_real
_atom_type_scat_dispersion_imag
_atom_type_scat_source
C C 0.0033 0.0016 'International Tables Vol C Tables 4.2.6.8 and 6.1.1.4'
H H 0.0000 0.0000 'International Tables Vol C Tables 4.2.6.8 and 6.1.1.4'
B B 0.0013 0.0007 'International Tables Vol C Tables 4.2.6.8 and 6.1.1.4'
N N 0.0061 0.0033 'International Tables Vol C Tables 4.2.6.8 and 6.1.1.4'
P P 0.1023 0.0942 'International Tables Vol C Tables 4.2.6.8 and 6.1.1.4'

loop_
_geom_angle_atom_site_label_1
_geom_angle_atom_site_label_2
_geom_angle_atom_site_label_3
_geom_angle
N1 B1 C1 120.6(19)
N1 B1 C2 125.9(16)
C1 B1 C2 113.2(17)
B1 C1 P1 151.6(13)
C1 P1 N2 128.3(7)
C1 P1 C17 129.1(6)
N2 P1 C17 102.6(3)
N2 B1' C1' 124(2)
N2 B1' C17 125.0(17)
C1' B1' C17 111.4(17)
B1' C1' P1' 152.9(16)
C1' P1' N1 130.2(6)
C1' P1' C2 126.8(6)
N1 P1' C2 102.4(3)
C3 C2 C7 119.1(3)
C3 C2 B1 122.8(12)
C7 C2 B1 118.1(12)
C3 C2 P1' 117.7(3)
C7 C2 P1' 122.5(3)
B1 C2 P1' 12.1(10)
C4 C3 C2 119.1(3)
C4 C3 C8 120.3(3)
C2 C3 C8 120.6(3)
C5 C4 C3 122.4(3)
C4 C5 C6 117.2(3)
C4 C5 C9 121.7(3)
C6 C5 C9 121.0(4)
C7 C6 C5 122.7(3)
C6 C7 C2 119.4(3)
C6 C7 C10 119.6(3)
C2 C7 C10 121.0(3)
B1 N1 C14 129.5(11)
B1 N1 C11 115.3(16)
C14 N1 C11 113.3(12)
B1 N1 C11' 115.4(12)
C14 N1 C11' 114.9(6)
C11 N1 C11' 20.0(9)
B1 N1 P1' 12.2(12)
C14 N1 P1' 119.0(3)
C11 N1 P1' 122.8(12)
C11' N1 P1' 126.1(6)
N1 C11 C12 113.8(15)
N1 C11 C13 108.8(15)
C12 C11 C13 111.2(13)
N1 C11' C12' 113.1(8)
N1 C11' C13' 113.5(8)
C12' C11' C13' 111.4(7)
N1 C14 C16 111.9(3)
N1 C14 C15 113.4(3)
C16 C14 C15 111.7(4)
C18 C17 C22 118.7(3)
C18 C17 B1' 120.6(15)
C22 C17 B1' 120.6(15)
C18 C17 P1 121.6(3)
C22 C17 P1 119.0(4)
B1' C17 P1 11.1(10)
C19 C18 C17 119.9(3)
C19 C18 C23 120.0(3)
C17 C18 C23 120.1(3)
C20 C19 C18 121.7(4)
C21 C20 C19 117.7(4)
C21 C20 C24 121.5(4)
C19 C20 C24 120.7(5)
C20 C21 C22 123.0(4)
C21 C22 C17 118.9(4)
C21 C22 C25 120.3(4)
C17 C22 C25 120.8(3)
B1' N2 C26 128.3(12)
B1' N2 C29 116.8(12)
C26 N2 C29 114.9(3)
B1' N2 P1 11.6(13)
C26 N2 P1 116.7(3)
C29 N2 P1 128.4(3)
N2 C26 C28 113.6(3)
N2 C26 C27 111.2(3)
C28 C26 C27 111.6(4)
N2 C29 C31 112.7(3)
N2 C29 C30 112.4(3)
C31 C29 C30 112.2(4)

loop_
_geom_bond_atom_site_label_1
_geom_bond_atom_site_label_2
_geom_bond_distance
B1 N1 1.43(3)
B1 C1 1.54(2)
B1 C2 1.59(3)
C1 P1 1.563(13)
P1 N2 1.658(6)
P1 C17 1.805(6)
B1' N2 1.44(3)
B1' C1' 1.53(2)
B1' C17 1.61(3)
C1' P1' 1.546(14)
P1' N1 1.666(6)
P1' C2 1.786(6)
C2 C3 1.407(4)
C2 C7 1.408(4)
C3 C4 1.396(5)
C3 C8 1.514(5)
C4 C5 1.386(5)
C5 C6 1.389(5)
C5 C9 1.515(5)
C6 C7 1.383(4)
C7 C10 1.521(4)
N1 C14 1.474(4)
N1 C11 1.482(14)
N1 C11' 1.493(8)
C11 C12 1.522(15)
C11 C13 1.528(15)
C11' C12' 1.520(9)
C11' C13' 1.532(9)
C14 C16 1.511(5)
C14 C15 1.525(5)
C17 C18 1.406(4)
C17 C22 1.414(4)
C18 C19 1.393(5)
C18 C23 1.525(4)
C19 C20 1.388(5)
C20 C21 1.377(5)
C20 C24 1.522(5)
C21 C22 1.386(5)
C22 C25 1.517(5)
N2 C26 1.465(4)
N2 C29 1.475(4)
C26 C28 1.518(5)
C26 C27 1.526(5)
C29 C31 1.513(5)
C29 C30 1.523(5)
